data_2218537
loop_
_publ_author_name
'Fun, Hoong-Kun'
'Chantrapromma, Suchada'
'Patil, P. S.'
'Dharmaprakash, S. M.'

_publ_section_title
;
 (<i>E</i>)-3-(2-Chlorophenyl)-1-(4-nitrophenyl)prop-2-en-1-one
;
_journal_coeditor_code SJ2489
_journal_issue 6
_journal_name_full 'Acta Crystallographica Section E'
_journal_page_first o958
_journal_page_last o959
_journal_paper_doi 10.1107/S160053680801218X
_journal_volume 64
_journal_year 2008
_chemical_formula_iupac 'C15 H10 Cl N O3'
_chemical_formula_moiety 'C15 H10 Cl N O3'
_chemical_formula_sum 'C15 H10 Cl N O3'
_chemical_formula_weight 287.69
_chemical_name_systematic
;
(E)-3-(2-Chlorophenyl)-1-(4-nitrophenyl)prop-2-en-1-one
;
_space_group_IT_number 15
_symmetry_cell_setting monoclinic
_symmetry_space_group_name_Hall '-C 2yc'
_symmetry_space_group_name_H-M 'C 1 2/c 1'
_atom_sites_solution_hydrogens geom
_atom_sites_solution_primary direct
_atom_sites_solution_secondary difmap
_audit_creation_method SHELXL-97
_cell_angle_alpha 90.00
_cell_angle_beta 102.2900(10)
_cell_angle_gamma 90.00
_cell_formula_units_Z 8
_cell_length_a 13.7003(2)
_cell_length_b 7.36590(10)
_cell_length_c 25.9954(4)
_cell_measurement_reflns_used 3736
_cell_measurement_temperature 100.00(10)
_cell_measurement_theta_max 30.00
_cell_measurement_theta_min 1.60
_cell_volume 2563.21(7)
_computing_cell_refinement 'APEX2 (Bruker, 2005)'
_computing_data_collection 'APEX2 (Bruker, 2005)'
_computing_data_reduction 'SAINT (Bruker, 2005)'
_computing_molecular_graphics 'SHELXTL (Sheldrick, 2008)'
_computing_publication_material
;
SHELXTL (Sheldrick, 2008) and PLATON (Spek, 2003)
;
_computing_structure_refinement 'SHELXTL (Sheldrick, 2008)'
_computing_structure_solution 'SHELXTL (Sheldrick, 2008)'
_diffrn_ambient_temperature 100.00(10)
_diffrn_detector_area_resol_mean 8.33
_diffrn_measured_fraction_theta_full 1.000
_diffrn_measured_fraction_theta_max 1.000
_diffrn_measurement_device_type
;
Bruker SMART APEX2 CCD area-detector
;
_diffrn_measurement_method \w
_diffrn_radiation_monochromator graphite
_diffrn_radiation_source 'fine-focus sealed tube'
_diffrn_radiation_type MoK\a
_diffrn_radiation_wavelength 0.71073
_diffrn_reflns_av_R_equivalents 0.0432
_diffrn_reflns_av_sigmaI/netI 0.0295
_diffrn_reflns_limit_h_max 19
_diffrn_reflns_limit_h_min -19
_diffrn_reflns_limit_k_max 10
_diffrn_reflns_limit_k_min -10
_diffrn_reflns_limit_l_max 36
_diffrn_reflns_limit_l_min -36
_diffrn_reflns_number 27534
_diffrn_reflns_theta_full 30.00
_diffrn_reflns_theta_max 30.00
_diffrn_reflns_theta_min 1.60
_diffrn_standards_number 0
_exptl_absorpt_coefficient_mu 0.304
_exptl_absorpt_correction_T_max 0.9573
_exptl_absorpt_correction_T_min 0.8992
_exptl_absorpt_correction_type multi-scan
_exptl_absorpt_process_details '(SADABS; Bruker, 2005)'
_exptl_crystal_colour Colorless
_exptl_crystal_density_diffrn 1.491
_exptl_crystal_density_method 'not measured'
_exptl_crystal_description Block
_exptl_crystal_F_000 1184
_exptl_crystal_size_max 0.36
_exptl_crystal_size_mid 0.22
_exptl_crystal_size_min 0.14
_refine_diff_density_max 0.423
_refine_diff_density_min -0.255
_refine_ls_extinction_method none
_refine_ls_goodness_of_fit_ref 1.069
_refine_ls_hydrogen_treatment constr
_refine_ls_matrix_type full
_refine_ls_number_parameters 181
_refine_ls_number_reflns 3736
_refine_ls_number_restraints 0
_refine_ls_restrained_S_all 1.069
_refine_ls_R_factor_all 0.0510
_refine_ls_R_factor_gt 0.0392
_refine_ls_shift/su_max 0.001
_refine_ls_shift/su_mean 0.000
_refine_ls_structure_factor_coef Fsqd
_refine_ls_weighting_details 'calc w=1/[\s^2^(Fo^2^)+(0.0472P)^2^+1.7337P] where P=(Fo^2^+2Fc^2^)/3'
_refine_ls_weighting_scheme calc
_refine_ls_wR_factor_gt 0.0954
_refine_ls_wR_factor_ref 0.1026
_reflns_number_gt 3008
_reflns_number_total 3736
_reflns_threshold_expression I>2\s(I)
_cod_data_source_file sj2489.cif
_cod_data_source_block I
_cod_depositor_comments
;
The following automatic conversions were performed:
'_symmetry_cell_setting' value 'Monoclinic' changed to 'monoclinic'
according to '/home/saulius/struct/CIF-dictionaries/cif_core.dic'
dictionary named 'cif_core.dic' version 2.4.1 from 2010-06-29.

Automatic conversion script
Id: cif_fix_enum 1527 2010-12-29 10:47:43Z saulius 

The following automatic conversions were performed:

'_symmetry_cell_setting' value 'Monoclinic' changed to 'monoclinic'
according to /home/saulius/struct/CIF-dictionaries/cif_core.dic
dictionary named 'cif_core.dic' version 2.4.1 from 2010-06-29.

Automatic conversion script
Id: cif_fix_values 1715 2011-07-08 13:25:40Z adriana 
;
_cod_original_sg_symbol_H-M 'C 2/c'
_cod_database_code 2218537
_cod_database_fobs_code 2218537

loop_
_symmetry_equiv_pos_as_xyz
'x, y, z'
'-x, y, -z+1/2'
'x+1/2, y+1/2, z'
'-x+1/2, y+1/2, -z+1/2'
'-x, -y, -z'
'x, -y, z-1/2'
'-x+1/2, -y+1/2, -z'
'x+1/2, -y+1/2, z-1/2'

loop_
_atom_site_type_symbol
_atom_site_label
_atom_site_fract_x
_atom_site_fract_y
_atom_site_fract_z
_atom_site_U_iso_or_equiv
_atom_site_adp_type
_atom_site_calc_flag
_atom_site_refinement_flags
_atom_site_occupancy
Cl Cl1 0.51146(3) 1.13027(5) 0.327931(14) 0.02471(10) Uani d . 1
O O1 0.26191(7) 0.90593(14) 0.17879(4) 0.0253(2) Uani d . 1
O O2 0.07873(8) 0.27115(15) -0.01091(4) 0.0305(3) Uani d . 1
O O3 0.18728(9) 0.07688(15) 0.02905(4) 0.0321(3) Uani d . 1
N N1 0.14644(9) 0.22581(17) 0.02587(4) 0.0224(2) Uani d . 1
C C1 0.51251(10) 0.91188(19) 0.35378(5) 0.0193(3) Uani d . 1
C C2 0.57265(10) 0.8810(2) 0.40322(5) 0.0227(3) Uani d . 1
H H2 0.6106 0.9747 0.4213 0.027 Uiso calc R 1
C C3 0.57562(10) 0.7097(2) 0.42526(5) 0.0235(3) Uani d . 1
H H3 0.6157 0.6881 0.4583 0.028 Uiso calc R 1
C C4 0.51884(10) 0.5699(2) 0.39809(6) 0.0228(3) Uani d . 1
H H4 0.5207 0.4548 0.4130 0.027 Uiso calc R 1
C C5 0.45951(10) 0.60253(19) 0.34883(5) 0.0210(3) Uani d . 1
H H5 0.4218 0.5080 0.3310 0.025 Uiso calc R 1
C C6 0.45467(9) 0.77387(18) 0.32502(5) 0.0181(3) Uani d . 1
C C7 0.39252(9) 0.80876(19) 0.27284(5) 0.0191(3) Uani d . 1
H H7 0.3918 0.9272 0.2604 0.023 Uiso calc R 1
C C8 0.33667(10) 0.68819(19) 0.24123(5) 0.0211(3) Uani d . 1
H H8 0.3334 0.5685 0.2521 0.025 Uiso calc R 1
C C9 0.28008(9) 0.74551(18) 0.18885(5) 0.0183(3) Uani d . 1
C C10 0.24532(9) 0.60468(18) 0.14738(5) 0.0173(3) Uani d . 1
C C11 0.27549(9) 0.42431(19) 0.15364(5) 0.0192(3) Uani d . 1
H H11 0.3174 0.3876 0.1849 0.023 Uiso calc R 1
C C12 0.24381(10) 0.29833(19) 0.11385(5) 0.0198(3) Uani d . 1
H H12 0.2642 0.1778 0.1178 0.024 Uiso calc R 1
C C13 0.18098(9) 0.35820(18) 0.06821(5) 0.0181(3) Uani d . 1
C C14 0.14839(10) 0.53630(19) 0.06062(5) 0.0206(3) Uani d . 1
H H14 0.1051 0.5715 0.0296 0.025 Uiso calc R 1
C C15 0.18190(10) 0.65985(19) 0.10033(5) 0.0203(3) Uani d . 1
H H15 0.1622 0.7807 0.0958 0.024 Uiso calc R 1

loop_
_atom_site_aniso_label
_atom_site_aniso_U_11
_atom_site_aniso_U_22
_atom_site_aniso_U_33
_atom_site_aniso_U_12
_atom_site_aniso_U_13
_atom_site_aniso_U_23
Cl1 0.02953(18) 0.01723(17) 0.02609(18) -0.00492(13) 0.00304(13) -0.00086(13)
O1 0.0278(5) 0.0189(5) 0.0263(5) 0.0027(4) -0.0008(4) -0.0011(4)
O2 0.0343(6) 0.0307(6) 0.0211(5) -0.0001(5) -0.0059(4) -0.0018(5)
O3 0.0397(6) 0.0234(5) 0.0297(6) 0.0052(5) -0.0002(5) -0.0072(5)
N1 0.0254(6) 0.0224(6) 0.0188(5) -0.0022(5) 0.0034(4) -0.0015(5)
C1 0.0208(6) 0.0175(6) 0.0202(6) 0.0004(5) 0.0056(5) -0.0017(5)
C2 0.0230(6) 0.0246(7) 0.0195(6) -0.0026(5) 0.0025(5) -0.0050(5)
C3 0.0221(6) 0.0297(8) 0.0181(6) 0.0043(6) 0.0028(5) -0.0015(6)
C4 0.0242(6) 0.0214(7) 0.0227(7) 0.0031(5) 0.0049(5) 0.0026(5)
C5 0.0223(6) 0.0185(6) 0.0215(6) -0.0013(5) 0.0032(5) -0.0005(5)
C6 0.0175(5) 0.0183(6) 0.0188(6) -0.0002(5) 0.0043(5) -0.0016(5)
C7 0.0199(6) 0.0165(6) 0.0209(6) -0.0003(5) 0.0042(5) 0.0006(5)
C8 0.0271(6) 0.0170(6) 0.0179(6) -0.0020(5) 0.0019(5) 0.0006(5)
C9 0.0179(5) 0.0180(6) 0.0191(6) -0.0005(5) 0.0042(5) 0.0000(5)
C10 0.0162(5) 0.0184(6) 0.0171(6) -0.0004(5) 0.0034(4) 0.0010(5)
C11 0.0188(6) 0.0205(6) 0.0166(6) 0.0006(5) 0.0000(5) 0.0018(5)
C12 0.0218(6) 0.0171(6) 0.0197(6) 0.0020(5) 0.0026(5) 0.0007(5)
C13 0.0188(6) 0.0193(6) 0.0159(6) -0.0018(5) 0.0032(4) -0.0015(5)
C14 0.0219(6) 0.0205(7) 0.0175(6) 0.0021(5) 0.0003(5) 0.0031(5)
C15 0.0218(6) 0.0182(6) 0.0195(6) 0.0013(5) 0.0017(5) 0.0029(5)

loop_
_atom_type_symbol
_atom_type_description
_atom_type_scat_dispersion_real
_atom_type_scat_dispersion_imag
_atom_type_scat_source
C C 0.0033 0.0016 'International Tables Vol C Tables 4.2.6.8 and 6.1.1.4'
H H 0.0000 0.0000 'International Tables Vol C Tables 4.2.6.8 and 6.1.1.4'
N N 0.0061 0.0033 'International Tables Vol C Tables 4.2.6.8 and 6.1.1.4'
O O 0.0106 0.0060 'International Tables Vol C Tables 4.2.6.8 and 6.1.1.4'
Cl Cl 0.1484 0.1585 'International Tables Vol C Tables 4.2.6.8 and 6.1.1.4'

loop_
_geom_angle_atom_site_label_1
_geom_angle_atom_site_label_2
_geom_angle_atom_site_label_3
_geom_angle
O3 N1 O2 123.63(12)
O3 N1 C13 118.24(11)
O2 N1 C13 118.13(12)
C2 C1 C6 122.04(13)
C2 C1 Cl1 117.55(11)
C6 C1 Cl1 120.41(10)
C3 C2 C1 119.48(13)
C3 C2 H2 120.3
C1 C2 H2 120.3
C2 C3 C4 120.10(13)
C2 C3 H3 119.9
C4 C3 H3 119.9
C5 C4 C3 119.79(14)
C5 C4 H4 120.1
C3 C4 H4 120.1
C4 C5 C6 121.89(13)
C4 C5 H5 119.1
C6 C5 H5 119.1
C5 C6 C1 116.69(12)
C5 C6 C7 122.10(12)
C1 C6 C7 121.21(12)
C8 C7 C6 126.75(13)
C8 C7 H7 116.6
C6 C7 H7 116.6
C7 C8 C9 119.78(13)
C7 C8 H8 120.1
C9 C8 H8 120.1
O1 C9 C8 121.04(12)
O1 C9 C10 119.69(12)
C8 C9 C10 119.28(12)
C11 C10 C15 119.53(12)
C11 C10 C9 122.41(11)
C15 C10 C9 118.04(12)
C12 C11 C10 120.88(12)
C12 C11 H11 119.6
C10 C11 H11 119.6
C13 C12 C11 117.72(13)
C13 C12 H12 121.1
C11 C12 H12 121.1
C12 C13 C14 123.19(13)
C12 C13 N1 118.25(12)
C14 C13 N1 118.56(12)
C15 C14 C13 118.16(12)
C15 C14 H14 120.9
C13 C14 H14 120.9
C14 C15 C10 120.51(13)
C14 C15 H15 119.7
C10 C15 H15 119.7

loop_
_geom_bond_atom_site_label_1
_geom_bond_atom_site_label_2
_geom_bond_distance
Cl1 C1 1.7422(14)
O1 C9 1.2243(16)
O2 N1 1.2283(15)
O3 N1 1.2263(16)
N1 C13 1.4712(17)
C1 C2 1.3898(19)
C1 C6 1.4029(18)
C2 C3 1.382(2)
C2 H2 0.9300
C3 C4 1.389(2)
C3 H3 0.9300
C4 C5 1.3839(19)
C4 H4 0.9300
C5 C6 1.4010(19)
C5 H5 0.9300
C6 C7 1.4627(18)
C7 C8 1.3348(19)
C7 H7 0.9300
C8 C9 1.4777(18)
C8 H8 0.9300
C9 C10 1.4989(18)
C10 C11 1.3906(19)
C10 C15 1.4012(18)
C11 C12 1.3886(19)
C11 H11 0.9300
C12 C13 1.3814(18)
C12 H12 0.9300
C13 C14 1.3863(19)
C14 C15 1.3795(19)
C14 H14 0.9300
C15 H15 0.9300

loop_
_geom_hbond_atom_site_label_D
_geom_hbond_atom_site_label_H
_geom_hbond_atom_site_label_A
_geom_hbond_site_symmetry_A
_geom_hbond_distance_DH
_geom_hbond_distance_HA
_geom_hbond_distance_DA
_geom_hbond_angle_DHA
_geom_hbond_publ_flag
C4 H4 O2 8_556 0.93 2.58 3.4284(18) 152 y
C5 H5 O1 4_545 0.93 2.59 3.2996(17) 134 y
C7 H7 Cl1 1_555 0.93 2.60 3.0531(14) 110 y
C7 H7 O1 1_555 0.93 2.47 2.7981(16) 101 y
C12 H12 O1 1_545 0.93 2.56 3.3298(17) 141 y

loop_
_geom_torsion_atom_site_label_1
_geom_torsion_atom_site_label_2
_geom_torsion_atom_site_label_3
_geom_torsion_atom_site_label_4
_geom_torsion
C6 C1 C2 C3 -0.4(2)
Cl1 C1 C2 C3 179.90(10)
C1 C2 C3 C4 0.0(2)
C2 C3 C4 C5 0.2(2)
C3 C4 C5 C6 0.1(2)
C4 C5 C6 C1 -0.5(2)
C4 C5 C6 C7 179.65(13)
C2 C1 C6 C5 0.67(19)
Cl1 C1 C6 C5 -179.69(10)
C2 C1 C6 C7 -179.46(12)
Cl1 C1 C6 C7 0.19(18)
C5 C6 C7 C8 -2.1(2)
C1 C6 C7 C8 178.04(13)
C6 C7 C8 C9 -178.41(12)
C7 C8 C9 O1 -19.1(2)
C7 C8 C9 C10 160.38(12)
O1 C9 C10 C11 170.56(13)
C8 C9 C10 C11 -8.89(19)
O1 C9 C10 C15 -7.99(19)
C8 C9 C10 C15 172.55(12)
C15 C10 C11 C12 0.2(2)
C9 C10 C11 C12 -178.36(12)
C10 C11 C12 C13 -0.5(2)
C11 C12 C13 C14 -0.2(2)
C11 C12 C13 N1 -179.66(12)
O3 N1 C13 C12 -11.92(19)
O2 N1 C13 C12 168.59(12)
O3 N1 C13 C14 168.59(13)
O2 N1 C13 C14 -10.89(19)
C12 C13 C14 C15 1.1(2)
N1 C13 C14 C15 -179.41(12)
C13 C14 C15 C10 -1.4(2)
C11 C10 C15 C14 0.8(2)
C9 C10 C15 C14 179.38(12)
